data_4061123
_journal_name_full Organometallics
_journal_paper_doi 10.1021/om049520j
_journal_year 2004
_chemical_formula_moiety 'C44 H56 B2 Li2 N4 O2'
_chemical_formula_structural 'C44 H56 B2 Li2 N4 O2'
_chemical_formula_sum 'C44 H56 B2 Li2 N4 O2'
_chemical_formula_weight 708.43
_chemical_name_common '[{Li(MeCN)2(OB(mesityl)2)}2]'
_space_group_IT_number 15
_symmetry_cell_setting monoclinic
_symmetry_space_group_name_Hall '-C 2yc'
_symmetry_space_group_name_H-M 'C 1 2/c 1'
_cell_angle_alpha 90
_cell_angle_beta 91.119(3)
_cell_angle_gamma 90
_cell_formula_units_Z 4
_cell_length_a 27.7092(13)
_cell_length_b 9.4616(6)
_cell_length_c 16.3004(7)
_cell_measurement_temperature 173(2)
_cell_measurement_wavelength 0.71073
_cell_volume 4272.7(4)
_diffrn_ambient_temperature 173(2)
_exptl_crystal_density_diffrn 1.101
_cod_original_sg_symbol_H-M 'C 2/c'
_cod_database_code 4061123

loop_
_symmetry_equiv_pos_as_xyz
'x, y, z'
'-x, y, -z+1/2'
'x+1/2, y+1/2, z'
'-x+1/2, y+1/2, -z+1/2'
'-x, -y, -z'
'x, -y, z-1/2'
'-x+1/2, -y+1/2, -z'
'x+1/2, -y+1/2, z-1/2'

loop_
_atom_site_label
_atom_site_type_symbol
_atom_site_fract_x
_atom_site_fract_y
_atom_site_fract_z
_atom_site_U_iso_or_equiv
_atom_site_adp_type
_atom_site_occupancy
_atom_site_symmetry_multiplicity
_atom_site_calc_flag
_atom_site_refinement_flags
_atom_site_disorder_assembly
_atom_site_disorder_group
B B -0.09694(8) 0.1713(3) 0.26941(13) 0.0310(5) Uani 1 1 d . . .
Li1 Li 0 0.2996(6) 0.25 0.0441(13) Uani 1 2 d S . .
Li2 Li 0 0.0352(6) 0.25 0.0431(13) Uani 1 2 d S . .
O O -0.04971(5) 0.16995(16) 0.26288(9) 0.0386(4) Uani 1 1 d . . .
N1 N -0.01016(8) -0.1196(3) 0.34474(15) 0.0619(6) Uani 1 1 d . . .
N2 N -0.03151(10) 0.4620(3) 0.1689(3) 0.1158(14) Uani 1 1 d . . .
C1 C -0.12434(6) 0.2952(2) 0.31817(12) 0.0296(5) Uani 1 1 d . . .
C2 C -0.16264(7) 0.3732(2) 0.28213(12) 0.0318(5) Uani 1 1 d . . .
C3 C -0.18760(7) 0.4742(2) 0.32686(13) 0.0367(5) Uani 1 1 d . . .
H3 H -0.2128 0.5262 0.3005 0.044 Uiso 1 1 calc R . .
C4 C -0.17664(8) 0.5009(2) 0.40910(13) 0.0367(5) Uani 1 1 d . . .
C5 C -0.13850(8) 0.4268(3) 0.44436(13) 0.0393(5) Uani 1 1 d . . .
H5 H -0.1301 0.4442 0.5002 0.047 Uiso 1 1 calc R . .
C6 C -0.11201(7) 0.3274(2) 0.40088(12) 0.0347(5) Uani 1 1 d . . .
C7 C -0.17772(8) 0.3499(3) 0.19328(13) 0.0453(6) Uani 1 1 d . . .
H7A H -0.1493 0.355 0.1586 0.068 Uiso 1 1 calc R . .
H7B H -0.2009 0.423 0.1764 0.068 Uiso 1 1 calc R . .
H7C H -0.1928 0.2566 0.1874 0.068 Uiso 1 1 calc R . .
C8 C -0.20652(10) 0.6037(3) 0.45759(15) 0.0539(7) Uani 1 1 d . . .
H8A H -0.1852 0.6616 0.4925 0.081 Uiso 1 1 calc R . .
H8B H -0.229 0.5513 0.4919 0.081 Uiso 1 1 calc R . .
H8C H -0.2248 0.665 0.4198 0.081 Uiso 1 1 calc R . .
C9 C -0.07037(8) 0.2535(3) 0.44474(14) 0.0489(6) Uani 1 1 d . . .
H9A H -0.0715 0.1522 0.4325 0.073 Uiso 1 1 calc R . .
H9B H -0.0729 0.2679 0.504 0.073 Uiso 1 1 calc R . .
H9C H -0.0398 0.2928 0.426 0.073 Uiso 1 1 calc R . .
C10 C -0.13017(7) 0.0489(2) 0.22864(12) 0.0303(5) Uani 1 1 d . . .
C11 C -0.16124(7) -0.0345(2) 0.27587(12) 0.0311(5) Uani 1 1 d . . .
C12 C -0.19121(7) -0.1354(2) 0.23889(13) 0.0365(5) Uani 1 1 d . . .
H12 H -0.2115 -0.1911 0.2724 0.044 Uiso 1 1 calc R . .
C13 C -0.19232(7) -0.1570(2) 0.15468(14) 0.0387(5) Uani 1 1 d . . .
C14 C -0.16137(8) -0.0764(3) 0.10801(13) 0.0406(6) Uani 1 1 d . . .
H14 H -0.1614 -0.0893 0.0502 0.049 Uiso 1 1 calc R . .
C15 C -0.13017(7) 0.0231(2) 0.14309(12) 0.0368(5) Uani 1 1 d . . .
C16 C -0.16199(8) -0.0192(3) 0.36825(12) 0.0411(6) Uani 1 1 d . . .
H16A H -0.1293 -0.0317 0.3909 0.062 Uiso 1 1 calc R . .
H16B H -0.1833 -0.091 0.3912 0.062 Uiso 1 1 calc R . .
H16C H -0.1739 0.0751 0.3825 0.062 Uiso 1 1 calc R . .
C17 C -0.22525(9) -0.2662(3) 0.11547(16) 0.0536(7) Uani 1 1 d . . .
H17A H -0.2068 -0.3241 0.0773 0.08 Uiso 1 1 calc R . .
H17B H -0.2516 -0.2185 0.0855 0.08 Uiso 1 1 calc R . .
H17C H -0.2387 -0.3267 0.1582 0.08 Uiso 1 1 calc R . .
C18 C -0.09728(9) 0.1051(3) 0.08725(13) 0.0505(7) Uani 1 1 d . . .
H18A H -0.0913 0.1992 0.1104 0.076 Uiso 1 1 calc R . .
H18B H -0.1127 0.1144 0.0329 0.076 Uiso 1 1 calc R . .
H18C H -0.0666 0.0546 0.0824 0.076 Uiso 1 1 calc R . .
C19 C -0.02689(9) -0.2070(3) 0.38304(17) 0.0513(6) Uani 1 1 d . . .
C20 C -0.04865(14) -0.3194(4) 0.4302(3) 0.0701(9) Uani 1 1 d . . .
H20A H -0.0820(15) -0.318(4) 0.419(2) 0.106(13) Uiso 1 1 d . . .
H20B H -0.0399(16) -0.411(6) 0.409(3) 0.152(18) Uiso 1 1 d . . .
H20C H -0.0480(18) -0.301(6) 0.489(3) 0.17(2) Uiso 1 1 d . . .
C21 C -0.05854(9) 0.5476(3) 0.18186(18) 0.0586(7) Uani 1 1 d . . .
C22 C -0.09231(11) 0.6565(4) 0.1995(3) 0.0661(8) Uani 1 1 d . . .
H22C H -0.0799(14) 0.750(5) 0.209(2) 0.119(14) Uiso 1 1 d . . .
H22A H -0.1148(16) 0.631(5) 0.242(3) 0.140(17) Uiso 1 1 d . . .
H22B H -0.1165(17) 0.658(5) 0.151(3) 0.147(17) Uiso 1 1 d . . .

loop_
_atom_site_aniso_label
_atom_site_aniso_U_11
_atom_site_aniso_U_22
_atom_site_aniso_U_33
_atom_site_aniso_U_23
_atom_site_aniso_U_13
_atom_site_aniso_U_12
B 0.0297(11) 0.0338(14) 0.0294(11) 0.0093(10) 0.0013(10) -0.0006(10)
Li1 0.032(3) 0.032(3) 0.068(3) 0 0.011(2) 0
Li2 0.040(3) 0.035(3) 0.055(3) 0 0.012(2) 0
O 0.0261(7) 0.0408(10) 0.0492(9) 0.0023(7) 0.0067(6) -0.0001(7)
N1 0.0582(14) 0.0498(15) 0.0782(15) 0.0104(13) 0.0123(12) 0.0013(12)
N2 0.0695(17) 0.062(2) 0.218(4) 0.055(2) 0.059(2) 0.0227(16)
C1 0.0239(9) 0.0323(12) 0.0329(10) 0.0035(9) 0.0046(8) -0.0058(9)
C2 0.0287(10) 0.0338(12) 0.0331(10) 0.0026(9) 0.0035(9) -0.0011(9)
C3 0.0323(11) 0.0347(13) 0.0434(12) 0.0050(10) 0.0048(9) 0.0008(10)
C4 0.0397(11) 0.0299(12) 0.0410(11) -0.0005(10) 0.0111(10) -0.0037(10)
C5 0.0449(12) 0.0401(14) 0.0330(10) -0.0033(10) 0.0032(10) -0.0067(11)
C6 0.0315(10) 0.0364(13) 0.0363(11) 0.0032(10) 0.0003(9) -0.0072(9)
C7 0.0445(13) 0.0515(16) 0.0396(12) 0.0019(11) -0.0032(10) 0.0134(11)
C8 0.0681(16) 0.0431(16) 0.0509(14) -0.0045(12) 0.0134(13) 0.0053(13)
C9 0.0434(13) 0.0596(17) 0.0433(12) 0.0032(12) -0.0111(11) 0.0005(12)
C10 0.0262(10) 0.0309(12) 0.0337(10) 0.0031(9) 0.0023(8) 0.0041(9)
C11 0.0259(10) 0.0333(12) 0.0340(10) 0.0018(9) 0.0016(8) 0.0026(9)
C12 0.0288(10) 0.0354(13) 0.0453(12) 0.0026(10) 0.0038(9) 0.0003(9)
C13 0.0338(11) 0.0356(13) 0.0464(12) -0.0051(10) -0.0060(10) 0.0056(10)
C14 0.0459(12) 0.0434(14) 0.0321(10) -0.0050(10) -0.0045(10) 0.0080(11)
C15 0.0389(11) 0.0399(14) 0.0318(11) 0.0042(10) 0.0045(9) 0.0052(10)
C16 0.0430(12) 0.0448(15) 0.0358(11) 0.0064(10) 0.0065(10) -0.0044(11)
C17 0.0478(14) 0.0481(16) 0.0645(15) -0.0134(13) -0.0116(12) 0.0029(12)
C18 0.0621(15) 0.0563(17) 0.0337(11) 0.0029(11) 0.0137(11) -0.0023(13)
C19 0.0480(14) 0.0404(16) 0.0660(16) -0.0017(13) 0.0140(13) 0.0044(12)
C20 0.077(2) 0.048(2) 0.087(2) 0.0049(17) 0.039(2) -0.0043(16)
C21 0.0416(13) 0.0480(17) 0.0866(19) 0.0303(15) 0.0107(13) 0.0041(13)
C22 0.0489(16) 0.051(2) 0.099(2) -0.0056(18) 0.0116(18) 0.0042(15)

loop_
_geom_bond_atom_site_label_1
_geom_bond_atom_site_label_2
_geom_bond_distance
_geom_bond_site_symmetry_2
_geom_bond_publ_flag
B O 1.315(3) . ?
B C1 1.614(3) . ?
B C10 1.615(3) . ?
Li1 O 1.860(4) . ?
Li1 O 1.860(4) 2 ?
Li1 N2 2.196(5) 2 ?
Li1 N2 2.196(5) . ?
Li1 Li2 2.502(8) . ?
Li2 O 1.892(4) 2 ?
Li2 O 1.892(4) . ?
Li2 N1 2.151(5) 2 ?
Li2 N1 2.151(5) . ?
N1 C19 1.140(3) . ?
N2 C21 1.125(4) . ?
C1 C2 1.411(3) . ?
C1 C6 1.418(3) . ?
C2 C3 1.394(3) . ?
C2 C7 1.516(3) . ?
C3 C4 1.392(3) . ?
C4 C5 1.384(3) . ?
C4 C8 1.511(3) . ?
C5 C6 1.395(3) . ?
C6 C9 1.516(3) . ?
C10 C11 1.408(3) . ?
C10 C15 1.416(3) . ?
C11 C12 1.395(3) . ?
C11 C16 1.513(3) . ?
C12 C13 1.388(3) . ?
C13 C14 1.387(3) . ?
C13 C17 1.511(3) . ?
C14 C15 1.393(3) . ?
C15 C18 1.514(3) . ?
C19 C20 1.450(4) . ?
C21 C22 1.425(4) . ?
